data_1574750
loop_
_publ_author_name
'Brown, Stephen E.'
'Pike, Sebastian D.'

_publ_section_title
;
 Photoabsorption of 1--2 nm molecular Ce-oxo nanoclusters versus ceria:
 intervalence charge transfer but no size effects
;
_journal_issue 25
_journal_name_full 'Chemical Science'
_journal_page_first 11659
_journal_page_last 11668
_journal_paper_doi 10.1039/D5SC00905G
_journal_volume 16
_journal_year 2025
_chemical_absolute_configuration ad
_chemical_formula_moiety 'C92 H152 Ce4 N4 O24'
_chemical_formula_sum 'C92 H152 Ce4 N4 O24'
_chemical_formula_weight 2258.73
_chemical_melting_point ?
_chemical_name_systematic '[Ce(OOCCH2tBu)3(py)]'
_space_group_IT_number 170
_space_group_name_Hall 'P 65'
_space_group_name_H-M_alt 'P 65'
_symmetry_cell_setting hexagonal
_symmetry_space_group_name_H-M 'P 65'
_atom_sites_solution_hydrogens difmap
_atom_sites_solution_primary other
_audit_creation_date 2025-01-21
_audit_creation_method CRYSTALS_ver_14.61_build_6999
_audit_update_record
;
2025-01-21 deposited with the CCDC.	2025-05-28 downloaded from the CCDC.
;
_cell_angle_alpha 90
_cell_angle_beta 90
_cell_angle_gamma 120
_cell_formula_units_Z 6
_cell_length_a 14.11380(10)
_cell_length_b 14.11380(10)
_cell_length_c 93.9953(6)
_cell_measurement_reflns_used 112095
_cell_measurement_temperature 100
_cell_measurement_theta_max 29
_cell_measurement_theta_min 2
_cell_volume 16215.29(19)
_computing_cell_refinement
; 
 CrysAlisPro (Rigaku Oxford Diffraction, 2017) 
;
_computing_data_collection 'SuperNova, (Oxford Diffraction, 2010)'
_computing_data_reduction
; 
 CrysAlisPro (Rigaku Oxford Diffraction, 2017) 
;
_computing_molecular_graphics 'CAMERON (Watkin et al., 1996)'
_computing_publication_material 'CRYSTALS (Betteridge et al., 2003)'
_computing_structure_refinement 'CRYSTALS (Betteridge et al., 2003)'
_computing_structure_solution 'Superflip (Palatinus & Chapuis, 2007)'
_diffrn_ambient_temperature 100
_diffrn_measured_fraction_theta_full 0.995
_diffrn_measured_fraction_theta_max 0.946
_diffrn_measurement_device Area
_diffrn_measurement_device_type 'Oxford Diffraction SuperNova'
_diffrn_measurement_method \w
_diffrn_radiation_monochromator 'focussing mirrors'
_diffrn_radiation_type 'Mo K\a'
_diffrn_radiation_wavelength 0.71073
_diffrn_reflns_av_R_equivalents 0.060
_diffrn_reflns_av_unetI/netI 0.073
_diffrn_reflns_limit_h_max 17
_diffrn_reflns_limit_h_min -17
_diffrn_reflns_limit_k_max 18
_diffrn_reflns_limit_k_min -18
_diffrn_reflns_limit_l_max 117
_diffrn_reflns_limit_l_min -122
_diffrn_reflns_number 178301
_diffrn_reflns_theta_full 25.885
_diffrn_reflns_theta_max 28.761
_diffrn_reflns_theta_min 2.113
_diffrn_standards_number 0
_exptl_absorpt_coefficient_mu 1.717
_exptl_absorpt_correction_T_max 0.93
_exptl_absorpt_correction_T_min 0.51
_exptl_absorpt_correction_type multi-scan
_exptl_absorpt_process_details
; 
 CrysAlisPro (Rigaku Oxford Diffraction, 2017) 
;
_exptl_crystal_colour clear
_exptl_crystal_density_diffrn 1.388
_exptl_crystal_density_meas ?
_exptl_crystal_density_method 'not measured'
_exptl_crystal_description plate
_exptl_crystal_F_000 6936
_exptl_crystal_size_max 0.200
_exptl_crystal_size_mid 0.107
_exptl_crystal_size_min 0.042
_refine_diff_density_max 7.28
_refine_diff_density_min -12.49
_refine_ls_abs_structure_details
; 
 Parsons, Flack & Wagner (2013), 
 11027 Friedel Pairs 
;
_refine_ls_abs_structure_Flack 0.009(4)
_refine_ls_extinction_method None
_refine_ls_goodness_of_fit_ref 1.0644
_refine_ls_hydrogen_treatment noref
_refine_ls_matrix_type full
_refine_ls_number_parameters 498
_refine_ls_number_reflns 25447
_refine_ls_number_restraints 1
_refine_ls_R_factor_all 0.1021
_refine_ls_R_factor_gt 0.0978
_refine_ls_shift/su_max 0.0035959
_refine_ls_shift/su_mean 0.0001626
_refine_ls_structure_factor_coef Fsqd
_refine_ls_weighting_details
;
 Method= Modified Sheldrick 
 w=1/[\s^2^(F^2^) + ( 0.00P)^2^ +*****P] 
 ,where P=(max(Fo^2^,0) + 2Fc^2^)/3 
;
_refine_ls_weighting_scheme calc
_refine_ls_wR_factor_all 0.2642
_refine_ls_wR_factor_gt 0.2617
_refine_ls_wR_factor_ref 0.2642
_reflns_limit_h_max 0
_reflns_limit_h_min -15
_reflns_limit_k_max 18
_reflns_limit_k_min 0
_reflns_limit_l_max 117
_reflns_limit_l_min -122
_reflns_number_gt 23745
_reflns_number_total 25447
_reflns_threshold_expression I>2.0\s(I)
_oxford_diffrn_Wilson_B_factor 0.90
_oxford_diffrn_Wilson_scale 43.55
_oxford_refine_ls_r_factor_ref 0.1021
_oxford_refine_ls_scale 0.064779(14)
_oxford_reflns_number_all 25447
_oxford_structure_analysis_title 'lve\sb2.15_mo_clear.cif_od At 9:20 on 30/ 6'
_cod_data_source_file d5sc00905g2.cif
_cod_data_source_block Ce_CH2tBu_inf
_cod_depositor_comments
;
The following automatic conversions were performed:

data item '_chemical_melting_point' value 'not measured' was changed
to '?' -- the value is undefined or not given.

data item '_exptl_crystal_density_meas' value 'not measured' was
changed to '?' -- the value is perceived as not measured.

Automatic conversion script
Id: cif_fix_values 8170 2020-07-09 18:12:32Z antanas 

 Adding full bibliography for 1574748--1574755.cif.
;
_cod_original_cell_volume 16215.3(2)
_cod_original_sg_symbol_H-M 'P 65 '
_cod_database_code 1574750
_oxford_refine_reflns_threshold_expression_ref I>-3.0\s(I)
_oxford_hooft_y -0.0125(7)
_oxford_bijvoet_difference 0.009(4)
_oxford_refined_flack_x 0.02(3)

loop_
_symmetry_equiv_pos_as_xyz
x,y,z
x-y,x,z+5/6
-y,x-y,z+2/3
-x,-y,z+1/2
-x+y,-x,z+1/3
y,-x+y,z+1/6

loop_
_atom_site_label
_atom_site_type_symbol
_atom_site_fract_x
_atom_site_fract_y
_atom_site_fract_z
_atom_site_U_iso_or_equiv
_atom_site_occupancy
_atom_site_adp_type
_atom_site_refinement_flags_posn
_atom_site_refinement_flags_adp
_atom_site_refinement_flags_occupancy
_atom_site_disorder_assembly
_atom_site_disorder_group
_atom_site_attached_hydrogens
Ce1 Ce 1.05798(7) 0.70119(7) 0.40664(2) 0.01278(16) 1.0000 Uiso . . . . . .
O2 O 1.0086(9) 0.5579(9) 0.42675(13) 0.017(2) 1.0000 Uiso . . . . . .
Ce3 Ce 0.92151(7) 0.59746(7) 0.44724(2) 0.01343(16) 1.0000 Uiso . . . . . .
O4 O 0.9084(9) 0.6841(9) 0.42261(12) 0.015(2) 1.0000 Uiso . . . . . .
C5 C 0.8026(14) 0.6214(14) 0.42220(19) 0.022(3) 1.0000 Uiso . . . . . .
O6 O 0.7547(10) 0.5639(10) 0.43283(13) 0.021(2) 1.0000 Uiso . . . . . .
C7 C 0.7445(17) 0.6205(17) 0.4088(2) 0.034(4) 1.0000 Uiso . . . . . .
C8 C 0.6190(16) 0.5721(15) 0.4086(2) 0.028(4) 1.0000 Uiso . . . . . .
C9 C 0.585(2) 0.626(2) 0.4201(3) 0.042(5) 1.0000 Uiso . . . . . .
C10 C 0.5618(17) 0.4502(17) 0.4119(2) 0.034(4) 1.0000 Uiso . . . . . .
C11 C 0.585(2) 0.591(2) 0.3945(3) 0.048(6) 1.0000 Uiso . . . . . .
O12 O 0.7714(9) 0.5106(9) 0.46526(13) 0.019(2) 1.0000 Uiso . . . . . .
Ce13 Ce 0.84568(7) 0.61809(7) 0.48898(2) 0.01448(17) 1.0000 Uiso . . . . . .
O14 O 0.9913(9) 0.6191(9) 0.47436(12) 0.017(2) 1.0000 Uiso . . . . . .
C15 C 1.0257(13) 0.5504(13) 0.47204(18) 0.017(3) 1.0000 Uiso . . . . . .
O16 O 1.0194(10) 0.5132(10) 0.46015(13) 0.021(2) 1.0000 Uiso . . . . . .
C17 C 1.0756(15) 0.5236(15) 0.4849(2) 0.024(3) 1.0000 Uiso . . . . . .
C18 C 1.1060(15) 0.4342(15) 0.4828(2) 0.024(4) 1.0000 Uiso . . . . . .
C19 C 1.142(2) 0.414(2) 0.4978(3) 0.043(5) 1.0000 Uiso . . . . . .
C20 C 1.200(2) 0.469(2) 0.4726(3) 0.045(5) 1.0000 Uiso . . . . . .
C21 C 1.009(2) 0.326(2) 0.4782(3) 0.045(5) 1.0000 Uiso . . . . . .
O22 O 0.7643(9) 0.6845(9) 0.50683(13) 0.018(2) 1.0000 Uiso . . . . . .
Ce23 Ce 0.72778(7) 0.56971(7) 0.53109(2) 0.01336(16) 1.0000 Uiso . . . . . .
O24 O 0.7462(9) 0.4774(9) 0.50983(13) 0.018(2) 1.0000 Uiso . . . . . .
C25 C 0.7685(14) 0.4069(14) 0.50447(19) 0.022(3) 1.0000 Uiso . . . . . .
O26 O 0.8193(10) 0.4262(10) 0.49307(13) 0.022(2) 1.0000 Uiso . . . . . .
C27 C 0.7381(18) 0.3031(18) 0.5129(2) 0.037(5) 1.0000 Uiso . . . . . .
C28 C 0.6535(18) 0.1958(18) 0.5057(2) 0.036(5) 1.0000 Uiso . . . . . .
C29 C 0.699(2) 0.171(2) 0.4932(3) 0.047(6) 1.0000 Uiso . . . . . .
C30 C 0.553(3) 0.204(3) 0.5018(4) 0.075(9) 1.0000 Uiso . . . . . .
C31 C 0.621(3) 0.103(3) 0.5161(4) 0.064(8) 1.0000 Uiso . . . . . .
O32 O 0.7803(8) 0.5552(8) 0.55814(11) 0.0112(19) 1.0000 Uiso . . . . . .
C33 C 0.7561(13) 0.4560(13) 0.55594(18) 0.019(3) 1.0000 Uiso . . . . . .
O34 O 0.7172(10) 0.4111(10) 0.54449(13) 0.022(2) 1.0000 Uiso . . . . . .
C35 C 0.7806(13) 0.3963(14) 0.56762(18) 0.020(3) 1.0000 Uiso . . . . . .
C36 C 0.8933(16) 0.4022(16) 0.5656(2) 0.030(4) 1.0000 Uiso . . . . . .
C37 C 0.901(2) 0.357(2) 0.5512(3) 0.047(6) 1.0000 Uiso . . . . . .
C38 C 0.984(2) 0.520(2) 0.5670(3) 0.043(5) 1.0000 Uiso . . . . . .
C39 C 0.906(2) 0.338(2) 0.5776(3) 0.044(5) 1.0000 Uiso . . . . . .
O40 O 0.5998(9) 0.5697(9) 0.54933(13) 0.018(2) 1.0000 Uiso . . . . . .
C41 C 0.5170(13) 0.5769(13) 0.55311(17) 0.016(3) 1.0000 Uiso . . . . . .
O42 O 0.9004(10) 0.5152(10) 0.39843(14) 0.024(3) 1.0000 Uiso . . . . . .
C43 C 0.4237(17) 0.5402(17) 0.5427(2) 0.032(4) 1.0000 Uiso . . . . . .
C44 C 0.3108(15) 0.5167(15) 0.5480(2) 0.025(4) 1.0000 Uiso . . . . . .
C45 C 0.3155(18) 0.6182(18) 0.5542(2) 0.035(4) 1.0000 Uiso . . . . . .
C46 C 0.2645(19) 0.4239(19) 0.5587(3) 0.040(5) 1.0000 Uiso . . . . . .
C47 C 0.2356(18) 0.4804(18) 0.5348(2) 0.038(5) 1.0000 Uiso . . . . . .
O48 O 0.8157(10) 0.7601(10) 0.53769(13) 0.023(3) 1.0000 Uiso . . . . . .
C49 C 0.7967(13) 0.8252(13) 0.54564(17) 0.017(3) 1.0000 Uiso . . . . . .
O50 O 0.9563(10) 0.7590(10) 0.39090(14) 0.025(3) 1.0000 Uiso . . . . . .
C51 C 0.8273(15) 0.9352(15) 0.5389(2) 0.026(4) 1.0000 Uiso . . . . . .
C52 C 0.9349(16) 1.0336(16) 0.5446(2) 0.030(4) 1.0000 Uiso . . . . . .
C53 C 0.926(2) 1.055(2) 0.5607(3) 0.048(6) 1.0000 Uiso . . . . . .
C54 C 1.0285(18) 1.0114(18) 0.5423(2) 0.036(5) 1.0000 Uiso . . . . . .
C55 C 0.957(2) 1.136(2) 0.5363(3) 0.055(7) 1.0000 Uiso . . . . . .
O56 O 0.6117(11) 0.6310(11) 0.51839(14) 0.026(3) 1.0000 Uiso . . . . . .
C57 C 0.6760(13) 0.6865(13) 0.50873(17) 0.017(3) 1.0000 Uiso . . . . . .
C58 C 0.6544(17) 0.7600(17) 0.4992(2) 0.032(4) 1.0000 Uiso . . . . . .
C59 C 0.5528(17) 0.7684(17) 0.5022(2) 0.034(4) 1.0000 Uiso . . . . . .
C60 C 0.552(2) 0.847(2) 0.4910(3) 0.047(6) 1.0000 Uiso . . . . . .
C61 C 0.5619(19) 0.8178(19) 0.5170(3) 0.041(5) 1.0000 Uiso . . . . . .
C62 C 0.448(2) 0.659(2) 0.5009(3) 0.046(6) 1.0000 Uiso . . . . . .
O63 O 0.9218(10) 0.6271(10) 0.53061(14) 0.026(3) 1.0000 Uiso . . . . . .
C64 C 0.9957(13) 0.6570(13) 0.52065(17) 0.016(3) 1.0000 Uiso . . . . . .
O65 O 0.9784(10) 0.6582(10) 0.50813(13) 0.021(2) 1.0000 Uiso . . . . . .
C66 C 1.1107(14) 0.6884(14) 0.52585(18) 0.020(3) 1.0000 Uiso . . . . . .
C67 C 1.2001(14) 0.8055(14) 0.52206(19) 0.022(3) 1.0000 Uiso . . . . . .
C68 C 1.3021(16) 0.8351(16) 0.5313(2) 0.031(4) 1.0000 Uiso . . . . . .
C69 C 1.1617(17) 0.8855(17) 0.5263(2) 0.033(4) 1.0000 Uiso . . . . . .
C70 C 1.2297(19) 0.8138(19) 0.5063(3) 0.038(5) 1.0000 Uiso . . . . . .
N71 N 0.5272(13) 0.3881(13) 0.52629(18) 0.027(3) 1.0000 Uiso . . . . . .
C72 C 0.4718(15) 0.3816(15) 0.5144(2) 0.026(4) 1.0000 Uiso . . . . . .
C73 C 0.3620(17) 0.3010(17) 0.5122(2) 0.034(4) 1.0000 Uiso . . . . . .
C74 C 0.3104(19) 0.2238(19) 0.5223(3) 0.041(5) 1.0000 Uiso . . . . . .
C75 C 0.366(2) 0.229(2) 0.5343(3) 0.044(5) 1.0000 Uiso . . . . . .
C76 C 0.4722(19) 0.3102(19) 0.5360(2) 0.038(5) 1.0000 Uiso . . . . . .
O77 O 0.7759(11) 0.7176(11) 0.47411(15) 0.027(3) 1.0000 Uiso . . . . . .
C78 C 0.8137(14) 0.7479(14) 0.46163(19) 0.021(3) 1.0000 Uiso . . . . . .
O79 O 0.8914(10) 0.7370(10) 0.45704(14) 0.025(3) 1.0000 Uiso . . . . . .
C80 C 0.7650(15) 0.7989(15) 0.4523(2) 0.026(4) 1.0000 Uiso . . . . . .
C81 C 0.8271(19) 0.9235(19) 0.4520(3) 0.039(5) 1.0000 Uiso . . . . . .
C82 C 0.940(3) 0.963(3) 0.4438(4) 0.087(11) 1.0000 Uiso . . . . . .
C83 C 0.836(3) 0.972(3) 0.4667(3) 0.064(8) 1.0000 Uiso . . . . . .
C84 C 0.765(2) 0.960(2) 0.4421(3) 0.053(6) 1.0000 Uiso . . . . . .
O85 O 0.6480(10) 0.4826(10) 0.48168(14) 0.024(3) 1.0000 Uiso . . . . . .
C86 C 0.6723(13) 0.4664(13) 0.46975(18) 0.018(3) 1.0000 Uiso . . . . . .
C87 C 0.5845(19) 0.3901(18) 0.4593(2) 0.038(5) 1.0000 Uiso . . . . . .
C88 C 0.469(2) 0.367(2) 0.4612(3) 0.054(6) 1.0000 Uiso . . . . . .
C89 C 0.411(3) 0.322(3) 0.4743(4) 0.066(8) 1.0000 Uiso . . . . . .
C90 C 0.402(3) 0.289(3) 0.4490(4) 0.066(8) 1.0000 Uiso . . . . . .
C91 C 0.476(4) 0.481(4) 0.4594(5) 0.091(12) 1.0000 Uiso . . . . . .
N92 N 0.9928(11) 0.8392(11) 0.48848(16) 0.019(3) 1.0000 Uiso . . . . . .
C93 C 1.0736(17) 0.8843(17) 0.4788(2) 0.032(4) 1.0000 Uiso . . . . . .
C94 C 1.1447(19) 0.9948(19) 0.4779(3) 0.040(5) 1.0000 Uiso . . . . . .
C95 C 1.134(2) 1.063(2) 0.4869(3) 0.045(5) 1.0000 Uiso . . . . . .
C96 C 1.0506(18) 1.0164(18) 0.4968(2) 0.036(5) 1.0000 Uiso . . . . . .
C97 C 0.9841(15) 0.9061(15) 0.4981(2) 0.025(4) 1.0000 Uiso . . . . . .
O98 O 1.1026(11) 0.7563(11) 0.44650(15) 0.031(3) 1.0000 Uiso . . . . . .
C99 C 1.1876(16) 0.8037(16) 0.4387(2) 0.030(4) 1.0000 Uiso . . . . . .
O100 O 1.1931(10) 0.7830(10) 0.42621(14) 0.024(3) 1.0000 Uiso . . . . . .
C101 C 1.291(2) 0.894(2) 0.4460(3) 0.055(7) 1.0000 Uiso . . . . . .
C102 C 1.352(2) 0.852(2) 0.4549(3) 0.049(6) 1.0000 Uiso . . . . . .
C103 C 1.290(3) 0.797(3) 0.4685(3) 0.061(7) 1.0000 Uiso . . . . . .
C104 C 1.465(6) 0.942(6) 0.4600(8) 0.18(3) 1.0000 Uiso . . . . . .
C105 C 1.359(6) 0.761(6) 0.4482(8) 0.17(3) 1.0000 Uiso . . . . . .
N106 N 0.8045(11) 0.3796(11) 0.44223(15) 0.017(3) 1.0000 Uiso . . . . . .
C107 C 0.7634(16) 0.3434(16) 0.4293(2) 0.028(4) 1.0000 Uiso . . . . . .
C108 C 0.6964(19) 0.233(2) 0.4264(3) 0.041(5) 1.0000 Uiso . . . . . .
C109 C 0.6732(19) 0.1585(19) 0.4374(3) 0.040(5) 1.0000 Uiso . . . . . .
C110 C 0.7137(16) 0.1942(16) 0.4508(2) 0.031(4) 1.0000 Uiso . . . . . .
C111 C 0.7799(14) 0.3069(14) 0.4525(2) 0.023(3) 1.0000 Uiso . . . . . .
C112 C 1.0666(13) 0.5208(13) 0.42138(17) 0.016(3) 1.0000 Uiso . . . . . .
O113 O 1.1228(10) 0.5630(10) 0.41032(14) 0.025(3) 1.0000 Uiso . . . . . .
C114 C 1.0589(14) 0.4221(14) 0.42868(19) 0.021(3) 1.0000 Uiso . . . . . .
C115 C 1.1413(16) 0.3848(16) 0.4246(2) 0.029(4) 1.0000 Uiso . . . . . .
C116 C 1.1191(18) 0.2885(18) 0.4349(2) 0.036(5) 1.0000 Uiso . . . . . .
C117 C 1.125(2) 0.345(2) 0.4100(3) 0.049(6) 1.0000 Uiso . . . . . .
C118 C 1.258(2) 0.475(2) 0.4270(3) 0.045(5) 1.0000 Uiso . . . . . .
N119 N 1.1448(11) 0.9235(11) 0.40776(16) 0.020(3) 1.0000 Uiso . . . . . .
C120 C 1.2195(16) 0.9943(16) 0.3991(2) 0.029(4) 1.0000 Uiso . . . . . .
C121 C 1.2778(16) 1.1046(16) 0.4017(2) 0.027(4) 1.0000 Uiso . . . . . .
C122 C 1.2647(18) 1.1432(18) 0.4150(2) 0.036(5) 1.0000 Uiso . . . . . .
C123 C 1.1885(19) 1.0705(19) 0.4244(3) 0.040(5) 1.0000 Uiso . . . . . .
C124 C 1.1300(17) 0.9603(17) 0.4204(2) 0.033(4) 1.0000 Uiso . . . . . .
H71 H 0.7590 0.5791 0.4021 0.0410 1.0000 Uiso . . . . . .
H72 H 0.7763 0.6943 0.4056 0.0410 1.0000 Uiso . . . . . .
H91 H 0.5075 0.5955 0.4199 0.0500 1.0000 Uiso . . . . . .
H92 H 0.6194 0.7026 0.4185 0.0500 1.0000 Uiso . . . . . .
H93 H 0.6059 0.6127 0.4291 0.0500 1.0000 Uiso . . . . . .
H101 H 0.4841 0.4206 0.4120 0.0422 1.0000 Uiso . . . . . .
H102 H 0.5798 0.4134 0.4049 0.0422 1.0000 Uiso . . . . . .
H103 H 0.5839 0.4393 0.4210 0.0422 1.0000 Uiso . . . . . .
H111 H 0.5079 0.5623 0.3942 0.0563 1.0000 Uiso . . . . . .
H112 H 0.6040 0.5557 0.3872 0.0563 1.0000 Uiso . . . . . .
H113 H 0.6209 0.6674 0.3924 0.0563 1.0000 Uiso . . . . . .
H171 H 1.1400 0.5887 0.4875 0.0285 1.0000 Uiso . . . . . .
H172 H 1.0240 0.5007 0.4924 0.0285 1.0000 Uiso . . . . . .
H191 H 1.1617 0.3594 0.4970 0.0509 1.0000 Uiso . . . . . .
H192 H 1.2027 0.4805 0.5010 0.0509 1.0000 Uiso . . . . . .
H193 H 1.0828 0.3914 0.5042 0.0509 1.0000 Uiso . . . . . .
H201 H 1.2150 0.4106 0.4717 0.0531 1.0000 Uiso . . . . . .
H202 H 1.1809 0.4847 0.4636 0.0531 1.0000 Uiso . . . . . .
H203 H 1.2631 0.5320 0.4761 0.0531 1.0000 Uiso . . . . . .
H211 H 1.0315 0.2734 0.4769 0.0557 1.0000 Uiso . . . . . .
H212 H 0.9812 0.3358 0.4694 0.0557 1.0000 Uiso . . . . . .
H213 H 0.9530 0.3008 0.4851 0.0557 1.0000 Uiso . . . . . .
H271 H 0.8028 0.2996 0.5143 0.0457 1.0000 Uiso . . . . . .
H272 H 0.7087 0.3075 0.5217 0.0457 1.0000 Uiso . . . . . .
H291 H 0.6443 0.1054 0.4887 0.0572 1.0000 Uiso . . . . . .
H292 H 0.7229 0.2295 0.4863 0.0572 1.0000 Uiso . . . . . .
H293 H 0.7592 0.1630 0.4957 0.0572 1.0000 Uiso . . . . . .
H301 H 0.5009 0.1384 0.4970 0.0891 1.0000 Uiso . . . . . .
H302 H 0.5722 0.2643 0.4953 0.0891 1.0000 Uiso . . . . . .
H303 H 0.5203 0.2142 0.5099 0.0891 1.0000 Uiso . . . . . .
H311 H 0.5689 0.0351 0.5121 0.0823 1.0000 Uiso . . . . . .
H312 H 0.6853 0.1006 0.5186 0.0823 1.0000 Uiso . . . . . .
H313 H 0.5913 0.1163 0.5245 0.0823 1.0000 Uiso . . . . . .
H351 H 0.7252 0.3220 0.5675 0.0239 1.0000 Uiso . . . . . .
H352 H 0.7810 0.4286 0.5765 0.0239 1.0000 Uiso . . . . . .
H371 H 0.9705 0.3618 0.5503 0.0570 1.0000 Uiso . . . . . .
H372 H 0.8925 0.3983 0.5439 0.0570 1.0000 Uiso . . . . . .
H373 H 0.8451 0.2821 0.5503 0.0570 1.0000 Uiso . . . . . .
H381 H 1.0535 0.5245 0.5657 0.0517 1.0000 Uiso . . . . . .
H382 H 0.9760 0.5638 0.5599 0.0517 1.0000 Uiso . . . . . .
H383 H 0.9818 0.5470 0.5761 0.0517 1.0000 Uiso . . . . . .
H391 H 0.9739 0.3393 0.5767 0.0544 1.0000 Uiso . . . . . .
H392 H 0.8479 0.2634 0.5769 0.0544 1.0000 Uiso . . . . . .
H393 H 0.9026 0.3663 0.5866 0.0544 1.0000 Uiso . . . . . .
H431 H 0.4466 0.5965 0.5358 0.0385 1.0000 Uiso . . . . . .
H432 H 0.4141 0.4753 0.5383 0.0385 1.0000 Uiso . . . . . .
H451 H 0.2448 0.6010 0.5575 0.0418 1.0000 Uiso . . . . . .
H452 H 0.3391 0.6729 0.5471 0.0418 1.0000 Uiso . . . . . .
H453 H 0.3655 0.6442 0.5619 0.0418 1.0000 Uiso . . . . . .
H461 H 0.1951 0.4109 0.5617 0.0480 1.0000 Uiso . . . . . .
H462 H 0.2568 0.3594 0.5542 0.0480 1.0000 Uiso . . . . . .
H463 H 0.3126 0.4430 0.5665 0.0480 1.0000 Uiso . . . . . .
H471 H 0.1642 0.4648 0.5375 0.0479 1.0000 Uiso . . . . . .
H472 H 0.2639 0.5383 0.5279 0.0479 1.0000 Uiso . . . . . .
H473 H 0.2322 0.4177 0.5307 0.0479 1.0000 Uiso . . . . . .
H511 H 0.8338 0.9302 0.5290 0.0317 1.0000 Uiso . . . . . .
H512 H 0.7695 0.9498 0.5409 0.0317 1.0000 Uiso . . . . . .
H531 H 0.9936 1.1155 0.5638 0.0584 1.0000 Uiso . . . . . .
H532 H 0.8693 1.0721 0.5620 0.0584 1.0000 Uiso . . . . . .
H533 H 0.9105 0.9923 0.5661 0.0584 1.0000 Uiso . . . . . .
H541 H 1.0948 1.0717 0.5459 0.0440 1.0000 Uiso . . . . . .
H542 H 1.0358 1.0025 0.5325 0.0440 1.0000 Uiso . . . . . .
H543 H 1.0140 0.9472 0.5474 0.0440 1.0000 Uiso . . . . . .
H551 H 1.0219 1.1962 0.5393 0.0629 1.0000 Uiso . . . . . .
H552 H 0.9620 1.1242 0.5262 0.0629 1.0000 Uiso . . . . . .
H553 H 0.8969 1.1486 0.5375 0.0629 1.0000 Uiso . . . . . .
H581 H 0.6483 0.7334 0.4897 0.0397 1.0000 Uiso . . . . . .
H582 H 0.7162 0.8316 0.4998 0.0397 1.0000 Uiso . . . . . .
H601 H 0.4899 0.8551 0.4926 0.0568 1.0000 Uiso . . . . . .
H602 H 0.5487 0.8185 0.4819 0.0568 1.0000 Uiso . . . . . .
H603 H 0.6167 0.9168 0.4919 0.0568 1.0000 Uiso . . . . . .
H611 H 0.4979 0.8225 0.5191 0.0480 1.0000 Uiso . . . . . .
H612 H 0.6243 0.8886 0.5176 0.0480 1.0000 Uiso . . . . . .
H613 H 0.5677 0.7719 0.5241 0.0480 1.0000 Uiso . . . . . .
H621 H 0.3866 0.6674 0.5030 0.0563 1.0000 Uiso . . . . . .
H622 H 0.4421 0.6321 0.4915 0.0563 1.0000 Uiso . . . . . .
H623 H 0.4501 0.6088 0.5075 0.0563 1.0000 Uiso . . . . . .
H661 H 1.1308 0.6389 0.5219 0.0228 1.0000 Uiso . . . . . .
H662 H 1.1084 0.6809 0.5360 0.0228 1.0000 Uiso . . . . . .
H681 H 1.3578 0.9074 0.5290 0.0394 1.0000 Uiso . . . . . .
H682 H 1.3269 0.7853 0.5292 0.0394 1.0000 Uiso . . . . . .
H683 H 1.2835 0.8306 0.5410 0.0394 1.0000 Uiso . . . . . .
H691 H 1.2165 0.9580 0.5237 0.0397 1.0000 Uiso . . . . . .
H692 H 1.0959 0.8680 0.5212 0.0397 1.0000 Uiso . . . . . .
H693 H 1.1484 0.8807 0.5360 0.0397 1.0000 Uiso . . . . . .
H701 H 1.2846 0.8868 0.5042 0.0441 1.0000 Uiso . . . . . .
H702 H 1.1665 0.7943 0.5008 0.0441 1.0000 Uiso . . . . . .
H703 H 1.2564 0.7655 0.5044 0.0441 1.0000 Uiso . . . . . .
H721 H 0.5089 0.4340 0.5071 0.0311 1.0000 Uiso . . . . . .
H731 H 0.3249 0.3003 0.5037 0.0401 1.0000 Uiso . . . . . .
H741 H 0.2364 0.1671 0.5212 0.0490 1.0000 Uiso . . . . . .
H751 H 0.3309 0.1766 0.5419 0.0520 1.0000 Uiso . . . . . .
H761 H 0.5091 0.3117 0.5446 0.0467 1.0000 Uiso . . . . . .
H801 H 0.7609 0.7730 0.4429 0.0329 1.0000 Uiso . . . . . .
H802 H 0.6922 0.7754 0.4556 0.0329 1.0000 Uiso . . . . . .
H821 H 0.9815 1.0423 0.4454 0.0823 1.0000 Uiso . . . . . .
H822 H 0.9240 0.9366 0.4363 0.0823 1.0000 Uiso . . . . . .
H823 H 0.9819 0.9377 0.4503 0.0823 1.0000 Uiso . . . . . .
H831 H 0.8765 1.0494 0.4662 0.0817 1.0000 Uiso . . . . . .
H832 H 0.7657 0.9483 0.4704 0.0817 1.0000 Uiso . . . . . .
H833 H 0.8740 0.9473 0.4728 0.0817 1.0000 Uiso . . . . . .
H841 H 0.8028 1.0383 0.4415 0.0665 1.0000 Uiso . . . . . .
H842 H 0.7611 0.9318 0.4327 0.0665 1.0000 Uiso . . . . . .
H843 H 0.6941 0.9342 0.4457 0.0665 1.0000 Uiso . . . . . .
H871 H 0.6074 0.4220 0.4502 0.0460 1.0000 Uiso . . . . . .
H872 H 0.5818 0.3219 0.4596 0.0460 1.0000 Uiso . . . . . .
H891 H 0.3406 0.3133 0.4738 0.0782 1.0000 Uiso . . . . . .
H892 H 0.4062 0.2526 0.4754 0.0782 1.0000 Uiso . . . . . .
H893 H 0.4516 0.3687 0.4818 0.0782 1.0000 Uiso . . . . . .
H901 H 0.3277 0.2725 0.4494 0.0802 1.0000 Uiso . . . . . .
H902 H 0.4317 0.3250 0.4400 0.0802 1.0000 Uiso . . . . . .
H903 H 0.4063 0.2255 0.4495 0.0802 1.0000 Uiso . . . . . .
H911 H 0.4062 0.4741 0.4606 0.1077 1.0000 Uiso . . . . . .
H912 H 0.5028 0.5071 0.4501 0.1077 1.0000 Uiso . . . . . .
H913 H 0.5253 0.5303 0.4663 0.1077 1.0000 Uiso . . . . . .
H931 H 1.0802 0.8375 0.4720 0.0387 1.0000 Uiso . . . . . .
H941 H 1.2029 1.0226 0.4712 0.0486 1.0000 Uiso . . . . . .
H951 H 1.1809 1.1404 0.4866 0.0549 1.0000 Uiso . . . . . .
H961 H 1.0378 1.0635 0.5030 0.0444 1.0000 Uiso . . . . . .
H971 H 0.9325 0.8763 0.5055 0.0306 1.0000 Uiso . . . . . .
H1011 H 1.3394 0.9433 0.4390 0.0634 1.0000 Uiso . . . . . .
H1012 H 1.2686 0.9313 0.4523 0.0634 1.0000 Uiso . . . . . .
H1031 H 1.3303 0.7708 0.4735 0.0731 1.0000 Uiso . . . . . .
H1032 H 1.2201 0.7356 0.4659 0.0731 1.0000 Uiso . . . . . .
H1033 H 1.2801 0.8465 0.4739 0.0731 1.0000 Uiso . . . . . .
H1041 H 1.5079 0.9229 0.4655 0.2126 1.0000 Uiso . . . . . .
H1042 H 1.5095 0.9949 0.4529 0.2126 1.0000 Uiso . . . . . .
H1043 H 1.4316 0.9726 0.4657 0.2126 1.0000 Uiso . . . . . .
H1051 H 1.4036 0.7449 0.4539 0.2358 1.0000 Uiso . . . . . .
H1052 H 1.4033 0.7959 0.4392 0.2358 1.0000 Uiso . . . . . .
H1053 H 1.2945 0.7047 0.4457 0.2358 1.0000 Uiso . . . . . .
H1071 H 0.7800 0.3950 0.4219 0.0358 1.0000 Uiso . . . . . .
H1081 H 0.6680 0.2087 0.4171 0.0482 1.0000 Uiso . . . . . .
H1091 H 0.6281 0.0821 0.4356 0.0481 1.0000 Uiso . . . . . .
H1101 H 0.6981 0.1452 0.4584 0.0382 1.0000 Uiso . . . . . .
H1111 H 0.8086 0.3330 0.4617 0.0290 1.0000 Uiso . . . . . .
H1141 H 0.9878 0.3621 0.4269 0.0250 1.0000 Uiso . . . . . .
H1142 H 1.0669 0.4373 0.4386 0.0250 1.0000 Uiso . . . . . .
H1161 H 1.1684 0.2631 0.4329 0.0437 1.0000 Uiso . . . . . .
H1162 H 1.0461 0.2309 0.4337 0.0437 1.0000 Uiso . . . . . .
H1163 H 1.1293 0.3137 0.4445 0.0437 1.0000 Uiso . . . . . .
H1171 H 1.1783 0.3236 0.4076 0.0595 1.0000 Uiso . . . . . .
H1172 H 1.1356 0.4021 0.4034 0.0595 1.0000 Uiso . . . . . .
H1173 H 1.0543 0.2844 0.4086 0.0595 1.0000 Uiso . . . . . .
H1181 H 1.3072 0.4510 0.4244 0.0531 1.0000 Uiso . . . . . .
H1182 H 1.2720 0.5371 0.4214 0.0531 1.0000 Uiso . . . . . .
H1183 H 1.2685 0.4965 0.4368 0.0531 1.0000 Uiso . . . . . .
H1201 H 1.2329 0.9676 0.3905 0.0324 1.0000 Uiso . . . . . .
H1211 H 1.3274 1.1544 0.3948 0.0336 1.0000 Uiso . . . . . .
H1221 H 1.3078 1.2188 0.4174 0.0440 1.0000 Uiso . . . . . .
H1231 H 1.1766 1.0940 0.4333 0.0496 1.0000 Uiso . . . . . .
H1241 H 1.0769 0.9092 0.4268 0.0400 1.0000 Uiso . . . . . .

loop_
_atom_type_symbol
_atom_type_scat_dispersion_real
_atom_type_scat_dispersion_imag
_atom_type_scat_Cromer_Mann_a1
_atom_type_scat_Cromer_Mann_b1
_atom_type_scat_Cromer_Mann_a2
_atom_type_scat_Cromer_Mann_b2
_atom_type_scat_Cromer_Mann_a3
_atom_type_scat_Cromer_Mann_b3
_atom_type_scat_Cromer_Mann_a4
_atom_type_scat_Cromer_Mann_b4
_atom_type_scat_Cromer_Mann_c
_atom_type_scat_source
Ce -0.2486 2.6331 21.1671 2.8122 19.7695 0.2268 11.8513 17.6083 3.3305 127.1130 1.8626 'International Tables Vol C 4.2.6.8 and 6.1.1.4'
O 0.0106 0.0060 3.0485 13.2771 2.2868 5.7011 1.5463 0.3239 0.8670 32.9089 0.2508 'International Tables Vol C 4.2.6.8 and 6.1.1.4'
C 0.0033 0.0016 2.3100 20.8439 1.0200 10.2075 1.5886 0.5687 0.8650 51.6512 0.2156 'International Tables Vol C 4.2.6.8 and 6.1.1.4'
H 0.0000 0.0000 0.4930 10.5109 0.3229 26.1257 0.1402 3.1424 0.0408 57.7998 0.0030 'International Tables Vol C 4.2.6.8 and 6.1.1.4'
N 0.0061 0.0033 12.2126 0.0057 3.1322 9.8933 2.0125 28.9975 1.1663 0.5826 -11.5290 'International Tables Vol C 4.2.6.8 and 6.1.1.4'

loop_
_geom_angle_atom_site_label_1
_geom_angle_site_symmetry_1
_geom_angle_atom_site_label_2
_geom_angle_site_symmetry_2
_geom_angle_atom_site_label_3
_geom_angle_site_symmetry_3
_geom_angle
_geom_angle_publ_flag
O40 2_654 Ce1 . O32 2_654 66.3(3) yes
O40 2_654 Ce1 . C41 2_654 25.3(4) yes
O32 2_654 Ce1 . C41 2_654 91.0(4) yes
O40 2_654 Ce1 . O2 . 107.2(4) yes
O32 2_654 Ce1 . O2 . 126.2(3) yes
C41 2_654 Ce1 . O2 . 88.2(4) yes
O40 2_654 Ce1 . O4 . 125.5(4) yes
O32 2_654 Ce1 . O4 . 161.9(3) yes
C41 2_654 Ce1 . O4 . 102.9(4) yes
O2 . Ce1 . O4 . 66.6(3) yes
O40 2_654 Ce1 . O42 . 50.2(4) yes
O32 2_654 Ce1 . O42 . 115.4(4) yes
C41 2_654 Ce1 . O42 . 24.9(4) yes
O2 . Ce1 . O42 . 70.4(4) yes
O4 . Ce1 . O42 . 79.9(4) yes
O40 2_654 Ce1 . O50 . 73.1(4) yes
O32 2_654 Ce1 . O50 . 94.9(4) yes
C41 2_654 Ce1 . O50 . 75.1(4) yes
O2 . Ce1 . O50 . 136.1(4) yes
O4 . Ce1 . O50 . 77.8(4) yes
O40 2_654 Ce1 . O100 . 140.4(4) yes
O32 2_654 Ce1 . O100 . 83.1(4) yes
C41 2_654 Ce1 . O100 . 147.8(4) yes
O2 . Ce1 . O100 . 70.5(4) yes
O4 . Ce1 . O100 . 90.9(4) yes
O40 2_654 Ce1 . C112 . 89.5(4) yes
O32 2_654 Ce1 . C112 . 102.5(4) yes
C41 2_654 Ce1 . C112 . 78.0(4) yes
O2 . Ce1 . C112 . 25.5(4) yes
O4 . Ce1 . C112 . 91.8(4) yes
O40 2_654 Ce1 . O113 . 73.2(4) yes
O32 2_654 Ce1 . O113 . 78.5(4) yes
C41 2_654 Ce1 . O113 . 71.1(4) yes
O2 . Ce1 . O113 . 50.7(4) yes
O4 . Ce1 . O113 . 116.8(4) yes
O40 2_654 Ce1 . N119 . 121.6(4) yes
O32 2_654 Ce1 . N119 . 74.2(4) yes
C41 2_654 Ce1 . N119 . 139.6(4) yes
O2 . Ce1 . N119 . 131.0(4) yes
O4 . Ce1 . N119 . 87.7(4) yes
O42 . Ce1 . O50 . 78.9(4) yes
O42 . Ce1 . O100 . 140.3(4) yes
O50 . Ce1 . O100 . 136.9(4) yes
O42 . Ce1 . C112 . 69.4(4) yes
O50 . Ce1 . C112 . 148.0(4) yes
O100 . Ce1 . C112 . 72.5(4) yes
O42 . Ce1 . O113 . 73.6(4) yes
O50 . Ce1 . O113 . 145.3(4) yes
O100 . Ce1 . O113 . 76.7(4) yes
C112 . Ce1 . O113 . 25.1(4) yes
O42 . Ce1 . N119 . 147.7(4) yes
O50 . Ce1 . N119 . 69.2(4) yes
O100 . Ce1 . N119 . 68.8(4) yes
C112 . Ce1 . N119 . 141.4(4) yes
O113 . Ce1 . N119 . 137.9(4) yes
Ce1 . O2 . Ce3 . 111.0(4) yes
Ce1 . O2 . C112 . 93.1(9) yes
Ce3 . O2 . C112 . 152.5(11) yes
O2 . Ce3 . O4 . 65.6(4) yes
O2 . Ce3 . C5 . 77.6(4) yes
O4 . Ce3 . C5 . 25.6(4) yes
O2 . Ce3 . O6 . 93.5(4) yes
O4 . Ce3 . O6 . 49.8(4) yes
C5 . Ce3 . O6 . 24.3(4) yes
O2 . Ce3 . O12 . 143.5(4) yes
O4 . Ce3 . O12 . 125.2(4) yes
C5 . Ce3 . O12 . 101.6(4) yes
O6 . Ce3 . O12 . 78.0(4) yes
O2 . Ce3 . O14 . 124.3(4) yes
O4 . Ce3 . O14 . 151.0(3) yes
C5 . Ce3 . O14 . 157.1(4) yes
O6 . Ce3 . O14 . 140.9(4) yes
O12 . Ce3 . O14 . 65.6(4) yes
O2 . Ce3 . C15 . 101.5(4) yes
O4 . Ce3 . C15 . 158.3(4) yes
C5 . Ce3 . C15 . 174.5(5) yes
O6 . Ce3 . C15 . 151.8(4) yes
O12 . Ce3 . C15 . 75.8(4) yes
O2 . Ce3 . O16 . 79.6(4) yes
O4 . Ce3 . O16 . 144.0(4) yes
C5 . Ce3 . O16 . 153.2(4) yes
O6 . Ce3 . O16 . 146.8(4) yes
O12 . Ce3 . O16 . 88.4(4) yes
O2 . Ce3 . O79 . 142.3(4) yes
O4 . Ce3 . O79 . 82.9(4) yes
C5 . Ce3 . O79 . 82.5(5) yes
O6 . Ce3 . O79 . 80.2(4) yes
O12 . Ce3 . O79 . 71.8(4) yes
O2 . Ce3 . O98 . 77.0(4) yes
O4 . Ce3 . O98 . 80.4(4) yes
C5 . Ce3 . O98 . 105.3(5) yes
O6 . Ce3 . O98 . 127.5(4) yes
O12 . Ce3 . O98 . 135.9(4) yes
O2 . Ce3 . N106 . 72.6(4) yes
O4 . Ce3 . N106 . 103.1(4) yes
C5 . Ce3 . N106 . 86.2(4) yes
O6 . Ce3 . N106 . 73.4(4) yes
O12 . Ce3 . N106 . 71.0(4) yes
O14 . Ce3 . C15 . 25.7(4) yes
O14 . Ce3 . O16 . 49.2(4) yes
C15 . Ce3 . O16 . 23.5(4) yes
O14 . Ce3 . O79 . 75.4(4) yes
C15 . Ce3 . O79 . 101.0(4) yes
O16 . Ce3 . O79 . 124.3(4) yes
O14 . Ce3 . O98 . 76.4(4) yes
C15 . Ce3 . O98 . 79.6(5) yes
O16 . Ce3 . O98 . 83.0(4) yes
O79 . Ce3 . O98 . 77.8(4) yes
O14 . Ce3 . N106 . 105.9(4) yes
C15 . Ce3 . N106 . 88.4(4) yes
O16 . Ce3 . N106 . 73.5(4) yes
O79 . Ce3 . N106 . 137.9(4) yes
O98 . Ce3 . N106 . 144.2(4) yes
Ce3 . O4 . Ce1 . 108.5(4) yes
Ce3 . O4 . C5 . 91.9(10) yes
Ce1 . O4 . C5 . 132.4(11) yes
O4 . C5 . Ce3 . 62.5(9) yes
O4 . C5 . O6 . 118.8(16) yes
Ce3 . C5 . O6 . 56.8(9) yes
O4 . C5 . C7 . 117.8(16) yes
Ce3 . C5 . C7 . 172.0(13) yes
O6 . C5 . C7 . 123.4(16) yes
Ce3 . O6 . C5 . 98.9(10) yes
C5 . C7 . C8 . 120.8(17) yes
C5 . C7 . H71 . 105.9 no
C8 . C7 . H71 . 105.9 no
C5 . C7 . H72 . 107.4 no
C8 . C7 . H72 . 106.8 no
H71 . C7 . H72 . 109.8 no
C7 . C8 . C9 . 110.4(17) yes
C7 . C8 . C10 . 109.8(16) yes
C9 . C8 . C10 . 107.3(17) yes
C7 . C8 . C11 . 109.3(18) yes
C9 . C8 . C11 . 109.5(18) yes
C10 . C8 . C11 . 110.5(18) yes
C8 . C9 . H91 . 109.5 no
C8 . C9 . H92 . 110.1 no
H91 . C9 . H92 . 109.2 no
C8 . C9 . H93 . 109.0 no
H91 . C9 . H93 . 109.3 no
H92 . C9 . H93 . 109.7 no
C8 . C10 . H101 . 109.7 no
C8 . C10 . H102 . 109.9 no
H101 . C10 . H102 . 108.9 no
C8 . C10 . H103 . 109.7 no
H101 . C10 . H103 . 108.9 no
H102 . C10 . H103 . 109.7 no
C8 . C11 . H111 . 110.6 no
C8 . C11 . H112 . 110.5 no
H111 . C11 . H112 . 108.4 no
C8 . C11 . H113 . 110.4 no
H111 . C11 . H113 . 108.6 no
H112 . C11 . H113 . 108.4 no
Ce3 . O12 . Ce13 . 107.4(4) yes
Ce3 . O12 . C86 . 155.4(11) yes
Ce13 . O12 . C86 . 91.4(10) yes
O12 . Ce13 . O14 . 67.5(4) yes
O12 . Ce13 . O22 . 132.5(4) yes
O14 . Ce13 . O22 . 157.1(4) yes
O12 . Ce13 . O24 . 106.8(4) yes
O14 . Ce13 . O24 . 123.1(4) yes
O22 . Ce13 . O24 . 66.9(4) yes
O12 . Ce13 . C25 . 89.8(4) yes
O14 . Ce13 . C25 . 99.5(4) yes
O22 . Ce13 . C25 . 92.4(4) yes
O24 . Ce13 . C25 . 25.4(4) yes
O12 . Ce13 . O26 . 73.2(4) yes
O14 . Ce13 . O26 . 76.8(4) yes
O22 . Ce13 . O26 . 116.7(4) yes
O24 . Ce13 . O26 . 49.8(4) yes
C25 . Ce13 . O26 . 24.3(4) yes
O12 . Ce13 . O65 . 143.3(4) yes
O14 . Ce13 . O65 . 82.5(4) yes
O22 . Ce13 . O65 . 82.0(4) yes
O24 . Ce13 . O65 . 71.7(4) yes
C25 . Ce13 . O65 . 74.2(4) yes
O12 . Ce13 . O77 . 72.1(4) yes
O14 . Ce13 . O77 . 104.2(4) yes
O22 . Ce13 . O77 . 77.2(4) yes
O24 . Ce13 . O77 . 128.7(4) yes
C25 . Ce13 . O77 . 141.3(5) yes
O12 . Ce13 . O85 . 50.6(4) yes
O14 . Ce13 . O85 . 116.6(4) yes
O22 . Ce13 . O85 . 85.7(4) yes
O24 . Ce13 . O85 . 70.5(4) yes
C25 . Ce13 . O85 . 70.7(4) yes
O12 . Ce13 . C86 . 26.0(4) yes
O14 . Ce13 . C86 . 92.8(4) yes
O22 . Ce13 . C86 . 108.6(4) yes
O24 . Ce13 . C86 . 88.4(4) yes
C25 . Ce13 . C86 . 79.5(5) yes
O12 . Ce13 . N92 . 120.1(4) yes
O14 . Ce13 . N92 . 80.2(4) yes
O22 . Ce13 . N92 . 79.1(4) yes
O24 . Ce13 . N92 . 133.0(4) yes
C25 . Ce13 . N92 . 146.2(5) yes
O26 . Ce13 . O65 . 79.9(4) yes
O26 . Ce13 . O77 . 141.6(4) yes
O65 . Ce13 . O77 . 138.5(4) yes
O26 . Ce13 . O85 . 74.0(4) yes
O65 . Ce13 . O85 . 142.1(4) yes
O77 . Ce13 . O85 . 71.5(4) yes
O26 . Ce13 . C86 . 72.2(4) yes
O65 . Ce13 . C86 . 152.1(4) yes
O77 . Ce13 . C86 . 69.3(4) yes
O85 . Ce13 . C86 . 24.7(4) yes
O26 . Ce13 . N92 . 145.7(4) yes
O65 . Ce13 . N92 . 72.2(4) yes
O77 . Ce13 . N92 . 68.9(4) yes
O85 . Ce13 . N92 . 139.8(4) yes
C86 . Ce13 . N92 . 134.3(4) yes
Ce3 . O14 . Ce13 . 105.7(4) yes
Ce3 . O14 . C15 . 90.5(9) yes
Ce13 . O14 . C15 . 135.2(10) yes
O14 . C15 . Ce3 . 63.8(8) yes
O14 . C15 . O16 . 120.0(15) yes
Ce3 . C15 . O16 . 56.3(9) yes
O14 . C15 . C17 . 116.1(14) yes
Ce3 . C15 . C17 . 178.3(11) yes
O16 . C15 . C17 . 123.9(15) yes
Ce3 . O16 . C15 . 100.2(10) yes
C15 . C17 . C18 . 116.8(15) yes
C15 . C17 . H171 . 107.4 no
C18 . C17 . H171 . 107.7 no
C15 . C17 . H172 . 107.5 no
C18 . C17 . H172 . 107.4 no
H171 . C17 . H172 . 110.0 no
C17 . C18 . C19 . 106.5(16) yes
C17 . C18 . C20 . 112.2(16) yes
C19 . C18 . C20 . 108.3(17) yes
C17 . C18 . C21 . 112.3(16) yes
C19 . C18 . C21 . 106.6(17) yes
C20 . C18 . C21 . 110.6(18) yes
C18 . C19 . H191 . 109.5 no
C18 . C19 . H192 . 108.8 no
H191 . C19 . H192 . 110.5 no
C18 . C19 . H193 . 108.4 no
H191 . C19 . H193 . 110.0 no
H192 . C19 . H193 . 109.5 no
C18 . C20 . H201 . 108.5 no
C18 . C20 . H202 . 109.6 no
H201 . C20 . H202 . 109.7 no
C18 . C20 . H203 . 110.0 no
H201 . C20 . H203 . 109.5 no
H202 . C20 . H203 . 109.6 no
C18 . C21 . H211 . 109.4 no
C18 . C21 . H212 . 109.3 no
H211 . C21 . H212 . 108.7 no
C18 . C21 . H213 . 110.3 no
H211 . C21 . H213 . 109.6 no
H212 . C21 . H213 . 109.5 no
Ce13 . O22 . Ce23 . 109.4(4) yes
Ce13 . O22 . C57 . 138.6(11) yes
Ce23 . O22 . C57 . 89.9(10) yes
O22 . Ce23 . O24 . 66.0(4) yes
O22 . Ce23 . O32 . 150.5(3) yes
O24 . Ce23 . O32 . 128.3(3) yes
O22 . Ce23 . C33 . 162.4(4) yes
O24 . Ce23 . C33 . 105.8(4) yes
O32 . Ce23 . C33 . 25.5(4) yes
O22 . Ce23 . O34 . 150.5(4) yes
O24 . Ce23 . O34 . 84.8(4) yes
O32 . Ce23 . O34 . 49.6(4) yes
C33 . Ce23 . O34 . 24.1(4) yes
O22 . Ce23 . O40 . 120.2(4) yes
O24 . Ce23 . O40 . 145.6(4) yes
O32 . Ce23 . O40 . 64.9(3) yes
C33 . Ce23 . O40 . 75.7(4) yes
O34 . Ce23 . O40 . 86.3(4) yes
O22 . Ce23 . O48 . 73.1(4) yes
O24 . Ce23 . O48 . 131.7(4) yes
O32 . Ce23 . O48 . 80.4(4) yes
C33 . Ce23 . O48 . 105.5(4) yes
O34 . Ce23 . O48 . 129.3(4) yes
O22 . Ce23 . O56 . 49.5(4) yes
O24 . Ce23 . O56 . 93.2(4) yes
O32 . Ce23 . O56 . 137.0(4) yes
C33 . Ce23 . O56 . 148.1(4) yes
O34 . Ce23 . O56 . 142.2(4) yes
O22 . Ce23 . C57 . 25.3(4) yes
O24 . Ce23 . C57 . 80.8(4) yes
O32 . Ce23 . C57 . 149.8(4) yes
C33 . Ce23 . C57 . 171.8(4) yes
O34 . Ce23 . C57 . 158.0(4) yes
O22 . Ce23 . O63 . 86.5(4) yes
O24 . Ce23 . O63 . 76.3(4) yes
O32 . Ce23 . O63 . 74.7(4) yes
C33 . Ce23 . O63 . 76.2(4) yes
O34 . Ce23 . O63 . 82.0(4) yes
O22 . Ce23 . N71 . 102.7(4) yes
O24 . Ce23 . N71 . 72.9(4) yes
O32 . Ce23 . N71 . 106.2(4) yes
C33 . Ce23 . N71 . 88.8(5) yes
O34 . Ce23 . N71 . 71.1(4) yes
O40 . Ce23 . O48 . 78.0(4) yes
O40 . Ce23 . O56 . 74.2(4) yes
O48 . Ce23 . O56 . 78.4(4) yes
O40 . Ce23 . C57 . 96.1(4) yes
O48 . Ce23 . C57 . 72.3(4) yes
O56 . Ce23 . C57 . 24.3(4) yes
O40 . Ce23 . O63 . 135.0(4) yes
O48 . Ce23 . O63 . 76.6(4) yes
O56 . Ce23 . O63 . 134.2(4) yes
C57 . Ce23 . O63 . 110.4(4) yes
O40 . Ce23 . N71 . 72.8(4) yes
O48 . Ce23 . N71 . 143.1(4) yes
O56 . Ce23 . N71 . 72.4(4) yes
C57 . Ce23 . N71 . 88.7(5) yes
O63 . Ce23 . N71 . 140.4(4) yes
Ce13 . O24 . Ce23 . 111.1(4) yes
Ce13 . O24 . C25 . 92.7(10) yes
Ce23 . O24 . C25 . 148.8(11) yes
O24 . C25 . Ce13 . 61.8(9) yes
O24 . C25 . O26 . 120.3(16) yes
Ce13 . C25 . O26 . 58.5(9) yes
O24 . C25 . C27 . 118.5(16) yes
Ce13 . C25 . C27 . 175.4(13) yes
O26 . C25 . C27 . 121.0(16) yes
Ce13 . O26 . C25 . 97.2(10) yes
C25 . C27 . C28 . 114.7(18) yes
C25 . C27 . H271 . 107.8 no
C28 . C27 . H271 . 107.7 no
C25 . C27 . H272 . 108.4 no
C28 . C27 . H272 . 107.8 no
H271 . C27 . H272 . 110.5 no
C27 . C28 . C29 . 111.8(19) yes
C27 . C28 . C30 . 109(2) yes
C29 . C28 . C30 . 111(2) yes
C27 . C28 . C31 . 108(2) yes
C29 . C28 . C31 . 107(2) yes
C30 . C28 . C31 . 109(2) yes
C28 . C29 . H291 . 109.6 no
C28 . C29 . H292 . 110.0 no
H291 . C29 . H292 . 108.0 no
C28 . C29 . H293 . 110.6 no
H291 . C29 . H293 . 109.3 no
H292 . C29 . H293 . 109.3 no
C28 . C30 . H301 . 109.4 no
C28 . C30 . H302 . 110.6 no
H301 . C30 . H302 . 107.0 no
C28 . C30 . H303 . 111.5 no
H301 . C30 . H303 . 109.5 no
H302 . C30 . H303 . 108.6 no
C28 . C31 . H311 . 111.1 no
C28 . C31 . H312 . 107.8 no
H311 . C31 . H312 . 109.9 no
C28 . C31 . H313 . 109.4 no
H311 . C31 . H313 . 109.6 no
H312 . C31 . H313 . 109.0 no
Ce23 . O32 . Ce1 6_565 107.1(4) yes
Ce23 . O32 . C33 . 89.9(9) yes
Ce1 6_565 O32 . C33 . 134.1(10) yes
O32 . C33 . Ce23 . 64.6(8) yes
O32 . C33 . O34 . 120.7(15) yes
Ce23 . C33 . O34 . 56.3(9) yes
O32 . C33 . C35 . 118.5(14) yes
Ce23 . C33 . C35 . 173.2(11) yes
O34 . C33 . C35 . 120.8(15) yes
Ce23 . O34 . C33 . 99.7(10) yes
C33 . C35 . C36 . 113.0(14) yes
C33 . C35 . H351 . 108.5 no
C36 . C35 . H351 . 108.4 no
C33 . C35 . H352 . 108.4 no
C36 . C35 . H352 . 108.6 no
H351 . C35 . H352 . 110.0 no
C35 . C36 . C37 . 111.7(17) yes
C35 . C36 . C38 . 109.1(16) yes
C37 . C36 . C38 . 109.7(18) yes
C35 . C36 . C39 . 107.4(17) yes
C37 . C36 . C39 . 110.9(18) yes
C38 . C36 . C39 . 108.0(18) yes
C36 . C37 . H371 . 109.5 no
C36 . C37 . H372 . 109.0 no
H371 . C37 . H372 . 110.1 no
C36 . C37 . H373 . 109.9 no
H371 . C37 . H373 . 109.1 no
H372 . C37 . H373 . 109.3 no
C36 . C38 . H381 . 109.3 no
C36 . C38 . H382 . 109.7 no
H381 . C38 . H382 . 108.6 no
C36 . C38 . H383 . 109.7 no
H381 . C38 . H383 . 109.5 no
H382 . C38 . H383 . 109.9 no
C36 . C39 . H391 . 109.4 no
C36 . C39 . H392 . 108.4 no
H391 . C39 . H392 . 108.7 no
C36 . C39 . H393 . 111.1 no
H391 . C39 . H393 . 109.7 no
H392 . C39 . H393 . 109.6 no
Ce1 6_565 O40 . Ce23 . 110.1(4) yes
Ce1 6_565 O40 . C41 . 94.1(10) yes
Ce23 . O40 . C41 . 152.4(11) yes
O40 . C41 . Ce1 6_565 60.6(8) yes
O40 . C41 . O42 6_565 120.0(15) yes
Ce1 6_565 C41 . O42 6_565 59.4(9) yes
O40 . C41 . C43 . 118.0(15) yes
Ce1 6_565 C41 . C43 . 178.2(12) yes
O42 6_565 C41 . C43 . 122.0(15) yes
Ce1 . O42 . C41 2_654 95.7(10) yes
C41 . C43 . C44 . 119.8(17) yes
C41 . C43 . H431 . 106.4 no
C44 . C43 . H431 . 106.5 no
C41 . C43 . H432 . 106.8 no
C44 . C43 . H432 . 107.4 no
H431 . C43 . H432 . 109.8 no
C43 . C44 . C45 . 111.7(16) yes
C43 . C44 . C46 . 110.7(16) yes
C45 . C44 . C46 . 110.8(17) yes
C43 . C44 . C47 . 106.4(16) yes
C45 . C44 . C47 . 108.7(16) yes
C46 . C44 . C47 . 108.5(16) yes
C44 . C45 . H451 . 109.7 no
C44 . C45 . H452 . 109.0 no
H451 . C45 . H452 . 109.6 no
C44 . C45 . H453 . 109.4 no
H451 . C45 . H453 . 109.4 no
H452 . C45 . H453 . 109.7 no
C44 . C46 . H461 . 108.9 no
C44 . C46 . H462 . 109.1 no
H461 . C46 . H462 . 109.4 no
C44 . C46 . H463 . 109.4 no
H461 . C46 . H463 . 110.6 no
H462 . C46 . H463 . 109.5 no
C44 . C47 . H471 . 110.2 no
C44 . C47 . H472 . 109.7 no
H471 . C47 . H472 . 108.4 no
C44 . C47 . H473 . 110.1 no
H471 . C47 . H473 . 109.8 no
H472 . C47 . H473 . 108.6 no
Ce23 . O48 . C49 . 139.1(10) yes
O48 . C49 . O50 6_565 124.1(15) yes
O48 . C49 . C51 . 115.0(14) yes
O50 6_565 C49 . C51 . 120.9(15) yes
Ce1 . O50 . C49 2_654 134.0(11) yes
C49 . C51 . C52 . 114.8(15) yes
C49 . C51 . H511 . 108.9 no
C52 . C51 . H511 . 108.7 no
C49 . C51 . H512 . 107.5 no
C52 . C51 . H512 . 107.4 no
H511 . C51 . H512 . 109.5 no
C51 . C52 . C53 . 111.7(17) yes
C51 . C52 . C54 . 109.1(16) yes
C53 . C52 . C54 . 110.3(18) yes
C51 . C52 . C55 . 108.1(18) yes
C53 . C52 . C55 . 108.0(19) yes
C54 . C52 . C55 . 109.6(19) yes
C52 . C53 . H531 . 108.7 no
C52 . C53 . H532 . 109.6 no
H531 . C53 . H532 . 109.4 no
C52 . C53 . H533 . 109.4 no
H531 . C53 . H533 . 109.5 no
H532 . C53 . H533 . 110.2 no
C52 . C54 . H541 . 109.2 no
C52 . C54 . H542 . 109.6 no
H541 . C54 . H542 . 110.0 no
C52 . C54 . H543 . 109.1 no
H541 . C54 . H543 . 108.4 no
H542 . C54 . H543 . 110.6 no
C52 . C55 . H551 . 110.3 no
C52 . C55 . H552 . 109.8 no
H551 . C55 . H552 . 108.8 no
C52 . C55 . H553 . 110.0 no
H551 . C55 . H553 . 110.5 no
H552 . C55 . H553 . 107.4 no
Ce23 . O56 . C57 . 99.6(10) yes
O22 . C57 . Ce23 . 64.8(9) yes
O22 . C57 . O56 . 120.2(15) yes
Ce23 . C57 . O56 . 56.0(9) yes
O22 . C57 . C58 . 117.7(15) yes
Ce23 . C57 . C58 . 170.8(12) yes
O56 . C57 . C58 . 122.0(15) yes
C57 . C58 . C59 . 117.5(17) yes
C57 . C58 . H581 . 107.1 no
C59 . C58 . H581 . 107.6 no
C57 . C58 . H582 . 107.3 no
C59 . C58 . H582 . 107.7 no
H581 . C58 . H582 . 109.5 no
C58 . C59 . C60 . 106.0(18) yes
C58 . C59 . C61 . 109.7(18) yes
C60 . C59 . C61 . 109.0(19) yes
C58 . C59 . C62 . 112.5(18) yes
C60 . C59 . C62 . 109.1(19) yes
C61 . C59 . C62 . 110.5(19) yes
C59 . C60 . H601 . 108.3 no
C59 . C60 . H602 . 109.6 no
H601 . C60 . H602 . 110.6 no
C59 . C60 . H603 . 109.4 no
H601 . C60 . H603 . 108.7 no
H602 . C60 . H603 . 110.1 no
C59 . C61 . H611 . 110.2 no
C59 . C61 . H612 . 110.6 no
H611 . C61 . H612 . 109.2 no
C59 . C61 . H613 . 109.6 no
H611 . C61 . H613 . 108.2 no
H612 . C61 . H613 . 109.0 no
C59 . C62 . H621 . 109.9 no
C59 . C62 . H622 . 108.8 no
H621 . C62 . H622 . 109.6 no
C59 . C62 . H623 . 109.2 no
H621 . C62 . H623 . 109.7 no
H622 . C62 . H623 . 109.8 no
Ce23 . O63 . C64 . 134.9(11) yes
O63 . C64 . O65 . 124.7(15) yes
O63 . C64 . C66 . 115.2(14) yes
O65 . C64 . C66 . 120.0(14) yes
Ce13 . O65 . C64 . 148.4(11) yes
C64 . C66 . C67 . 114.7(14) yes
C64 . C66 . H661 . 108.8 no
C67 . C66 . H661 . 108.2 no
C64 . C66 . H662 . 108.2 no
C67 . C66 . H662 . 108.3 no
H661 . C66 . H662 . 108.5 no
C66 . C67 . C68 . 108.2(14) yes
C66 . C67 . C69 . 109.3(15) yes
C68 . C67 . C69 . 106.2(15) yes
C66 . C67 . C70 . 110.7(15) yes
C68 . C67 . C70 . 109.9(16) yes
C69 . C67 . C70 . 112.4(16) yes
C67 . C68 . H681 . 108.7 no
C67 . C68 . H682 . 108.7 no
H681 . C68 . H682 . 109.4 no
C67 . C68 . H683 . 109.5 no
H681 . C68 . H683 . 110.2 no
H682 . C68 . H683 . 110.3 no
C67 . C69 . H691 . 109.2 no
C67 . C69 . H692 . 109.3 no
H691 . C69 . H692 . 107.7 no
C67 . C69 . H693 . 109.8 no
H691 . C69 . H693 . 110.8 no
H692 . C69 . H693 . 110.0 no
C67 . C70 . H701 . 109.4 no
C67 . C70 . H702 . 109.2 no
H701 . C70 . H702 . 109.7 no
C67 . C70 . H703 . 108.7 no
H701 . C70 . H703 . 109.8 no
H702 . C70 . H703 . 110.0 no
Ce23 . N71 . C72 . 119.7(12) yes
Ce23 . N71 . C76 . 123.9(14) yes
C72 . N71 . C76 . 115.7(17) yes
N71 . C72 . C73 . 123.2(18) yes
N71 . C72 . H721 . 118.2 no
C73 . C72 . H721 . 118.6 no
C72 . C73 . C74 . 119(2) yes
C72 . C73 . H731 . 120.7 no
C74 . C73 . H731 . 120.6 no
C73 . C74 . C75 . 118(2) yes
C73 . C74 . H741 . 122.1 no
C75 . C74 . H741 . 119.5 no
C74 . C75 . C76 . 121(2) yes
C74 . C75 . H751 . 121.0 no
C76 . C75 . H751 . 118.3 no
C75 . C76 . N71 . 123(2) yes
C75 . C76 . H761 . 118.7 no
N71 . C76 . H761 . 118.3 no
Ce13 . O77 . C78 . 119.1(11) yes
O77 . C78 . O79 . 121.3(16) yes
O77 . C78 . C80 . 119.1(15) yes
O79 . C78 . C80 . 119.5(16) yes
C78 . O79 . Ce3 . 139.1(11) yes
C78 . C80 . C81 . 115.3(16) yes
C78 . C80 . H801 . 108.4 no
C81 . C80 . H801 . 108.5 no
C78 . C80 . H802 . 108.0 no
C81 . C80 . H802 . 107.7 no
H801 . C80 . H802 . 108.8 no
C80 . C81 . C82 . 108(2) yes
C80 . C81 . C83 . 112(2) yes
C82 . C81 . C83 . 116(2) yes
C80 . C81 . C84 . 107.7(19) yes
C82 . C81 . C84 . 103(2) yes
C83 . C81 . C84 . 110(2) yes
C81 . C82 . H821 . 104.3 no
C81 . C82 . H822 . 105.7 no
H821 . C82 . H822 . 122.7 no
C81 . C82 . H823 . 104.0 no
H821 . C82 . H823 . 100.8 no
H822 . C82 . H823 . 117.3 no
C81 . C83 . H831 . 109.8 no
C81 . C83 . H832 . 110.0 no
H831 . C83 . H832 . 109.6 no
C81 . C83 . H833 . 108.9 no
H831 . C83 . H833 . 108.9 no
H832 . C83 . H833 . 109.6 no
C81 . C84 . H841 . 110.3 no
C81 . C84 . H842 . 110.2 no
H841 . C84 . H842 . 107.9 no
C81 . C84 . H843 . 109.7 no
H841 . C84 . H843 . 109.4 no
H842 . C84 . H843 . 109.3 no
Ce13 . O85 . C86 . 94.7(10) yes
Ce13 . C86 . O12 . 62.6(8) yes
Ce13 . C86 . O85 . 60.6(9) yes
O12 . C86 . O85 . 123.2(15) yes
Ce13 . C86 . C87 . 177.9(13) yes
O12 . C86 . C87 . 115.8(15) yes
O85 . C86 . C87 . 121.1(16) yes
C86 . C87 . C88 . 119.2(20) yes
C86 . C87 . H871 . 106.5 no
C88 . C87 . H871 . 106.7 no
C86 . C87 . H872 . 107.6 no
C88 . C87 . H872 . 106.7 no
H871 . C87 . H872 . 110.1 no
C87 . C88 . C89 . 121(3) yes
C87 . C88 . C90 . 106(2) yes
C89 . C88 . C90 . 108(3) yes
C87 . C88 . C91 . 105(3) yes
C89 . C88 . C91 . 106(3) yes
C90 . C88 . C91 . 110(3) yes
C88 . C89 . H891 . 110.3 no
C88 . C89 . H892 . 106.9 no
H891 . C89 . H892 . 109.8 no
C88 . C89 . H893 . 109.2 no
H891 . C89 . H893 . 110.5 no
H892 . C89 . H893 . 110.0 no
C88 . C90 . H901 . 110.5 no
C88 . C90 . H902 . 109.6 no
H901 . C90 . H902 . 107.3 no
C88 . C90 . H903 . 109.7 no
H901 . C90 . H903 . 110.3 no
H902 . C90 . H903 . 109.4 no
C88 . C91 . H911 . 110.6 no
C88 . C91 . H912 . 108.4 no
H911 . C91 . H912 . 109.7 no
C88 . C91 . H913 . 109.3 no
H911 . C91 . H913 . 109.1 no
H912 . C91 . H913 . 109.7 no
Ce13 . N92 . C93 . 122.0(12) yes
Ce13 . N92 . C97 . 119.8(11) yes
C93 . N92 . C97 . 118.2(15) yes
N92 . C93 . C94 . 122.9(19) yes
N92 . C93 . H931 . 118.4 no
C94 . C93 . H931 . 118.7 no
C93 . C94 . C95 . 120(2) yes
C93 . C94 . H941 . 119.8 no
C95 . C94 . H941 . 120.2 no
C94 . C95 . C96 . 117(2) yes
C94 . C95 . H951 . 122.7 no
C96 . C95 . H951 . 120.5 no
C95 . C96 . C97 . 123(2) yes
C95 . C96 . H961 . 119.1 no
C97 . C96 . H961 . 117.9 no
C96 . C97 . N92 . 118.8(18) yes
C96 . C97 . H971 . 121.1 no
N92 . C97 . H971 . 120.1 no
Ce3 . O98 . C99 . 141.9(13) yes
O98 . C99 . O100 . 125.6(19) yes
O98 . C99 . C101 . 115.8(19) yes
O100 . C99 . C101 . 118.6(19) yes
Ce1 . O100 . C99 . 134.3(12) yes
C99 . C101 . C102 . 115(2) yes
C99 . C101 . H1011 . 109.3 no
C102 . C101 . H1011 . 109.4 no
C99 . C101 . H1012 . 106.7 no
C102 . C101 . H1012 . 107.2 no
H1011 . C101 . H1012 . 109.1 no
C101 . C102 . C103 . 111(2) yes
C101 . C102 . C104 . 114(4) yes
C103 . C102 . C104 . 105(4) yes
C101 . C102 . C105 . 114(4) yes
C103 . C102 . C105 . 100(3) yes
C104 . C102 . C105 . 111(4) yes
C102 . C103 . H1031 . 108.4 no
C102 . C103 . H1032 . 108.8 no
H1031 . C103 . H1032 . 108.7 no
C102 . C103 . H1033 . 109.7 no
H1031 . C103 . H1033 . 111.2 no
H1032 . C103 . H1033 . 110.0 no
C102 . C104 . H1041 . 119.3 no
C102 . C104 . H1042 . 115.2 no
H1041 . C104 . H1042 . 110.0 no
C102 . C104 . H1043 . 90.3 no
H1041 . C104 . H1043 . 111.3 no
H1042 . C104 . H1043 . 108.7 no
C102 . C105 . H1051 . 108.5 no
C102 . C105 . H1052 . 102.4 no
H1051 . C105 . H1052 . 105.2 no
C102 . C105 . H1053 . 113.9 no
H1051 . C105 . H1053 . 117.0 no
H1052 . C105 . H1053 . 108.5 no
Ce3 . N106 . C107 . 119.7(11) yes
Ce3 . N106 . C111 . 122.0(11) yes
C107 . N106 . C111 . 118.1(15) yes
N106 . C107 . C108 . 122.3(19) yes
N106 . C107 . H1071 . 118.9 no
C108 . C107 . H1071 . 118.8 no
C107 . C108 . C109 . 118(2) yes
C107 . C108 . H1081 . 121.1 no
C109 . C108 . H1081 . 120.6 no
C108 . C109 . C110 . 120(2) yes
C108 . C109 . H1091 . 119.8 no
C110 . C109 . H1091 . 119.7 no
C109 . C110 . C111 . 116.1(19) yes
C109 . C110 . H1101 . 122.0 no
C111 . C110 . H1101 . 121.9 no
C110 . C111 . N106 . 124.7(18) yes
C110 . C111 . H1111 . 117.3 no
N106 . C111 . H1111 . 118.0 no
O2 . C112 . Ce1 . 61.3(8) yes
O2 . C112 . O113 . 120.8(15) yes
Ce1 . C112 . O113 . 59.5(8) yes
O2 . C112 . C114 . 115.7(14) yes
Ce1 . C112 . C114 . 174.3(11) yes
O113 . C112 . C114 . 123.4(14) yes
Ce1 . O113 . C112 . 95.3(10) yes
C112 . C114 . C115 . 118.9(15) yes
C112 . C114 . H1141 . 107.5 no
C115 . C114 . H1141 . 107.0 no
C112 . C114 . H1142 . 107.0 no
C115 . C114 . H1142 . 107.2 no
H1141 . C114 . H1142 . 109.0 no
C114 . C115 . C116 . 106.5(16) yes
C114 . C115 . C117 . 111.4(18) yes
C116 . C115 . C117 . 108.9(18) yes
C114 . C115 . C118 . 111.1(17) yes
C116 . C115 . C118 . 107.5(17) yes
C117 . C115 . C118 . 111.2(19) yes
C115 . C116 . H1161 . 109.5 no
C115 . C116 . H1162 . 109.1 no
H1161 . C116 . H1162 . 109.8 no
C115 . C116 . H1163 . 109.5 no
H1161 . C116 . H1163 . 109.4 no
H1162 . C116 . H1163 . 109.6 no
C115 . C117 . H1171 . 110.2 no
C115 . C117 . H1172 . 110.4 no
H1171 . C117 . H1172 . 107.2 no
C115 . C117 . H1173 . 111.5 no
H1171 . C117 . H1173 . 108.9 no
H1172 . C117 . H1173 . 108.5 no
C115 . C118 . H1181 . 109.8 no
C115 . C118 . H1182 . 109.2 no
H1181 . C118 . H1182 . 109.2 no
C115 . C118 . H1183 . 110.2 no
H1181 . C118 . H1183 . 109.4 no
H1182 . C118 . H1183 . 109.0 no
Ce1 . N119 . C120 . 125.4(12) yes
Ce1 . N119 . C124 . 114.0(12) yes
C120 . N119 . C124 . 118.0(16) yes
N119 . C120 . C121 . 123.9(19) yes
N119 . C120 . H1201 . 117.9 no
C121 . C120 . H1201 . 118.2 no
C120 . C121 . C122 . 118.1(18) yes
C120 . C121 . H1211 . 121.6 no
C122 . C121 . H1211 . 120.2 no
C121 . C122 . C123 . 119(2) yes
C121 . C122 . H1221 . 120.4 no
C123 . C122 . H1221 . 120.6 no
C122 . C123 . C124 . 118(2) yes
C122 . C123 . H1231 . 121.0 no
C124 . C123 . H1231 . 121.0 no
C123 . C124 . N119 . 122.7(20) yes
C123 . C124 . H1241 . 118.6 no
N119 . C124 . H1241 . 118.7 no

loop_
_geom_bond_atom_site_label_1
_geom_bond_site_symmetry_1
_geom_bond_atom_site_label_2
_geom_bond_site_symmetry_2
_geom_bond_distance
_geom_bond_publ_flag
Ce1 . O40 2_654 2.592(12) yes
Ce1 . O32 2_654 2.492(10) yes
Ce1 . C41 2_654 2.967(16) yes
Ce1 . O2 . 2.597(12) yes
Ce1 . O4 . 2.501(11) yes
Ce1 . O42 . 2.568(12) yes
Ce1 . O50 . 2.467(13) yes
Ce1 . O100 . 2.480(13) yes
Ce1 . C112 . 2.955(16) yes
Ce1 . O113 . 2.558(13) yes
Ce1 . N119 . 2.741(14) yes
O2 . Ce3 . 2.494(12) yes
O2 . C112 . 1.276(19) yes
Ce3 . O4 . 2.667(11) yes
Ce3 . C5 . 3.006(18) yes
Ce3 . O6 . 2.546(12) yes
Ce3 . O12 . 2.503(12) yes
Ce3 . O14 . 2.695(11) yes
Ce3 . C15 . 3.003(16) yes
Ce3 . O16 . 2.538(12) yes
Ce3 . O79 . 2.398(13) yes
Ce3 . O98 . 2.415(14) yes
Ce3 . N106 . 2.706(13) yes
O4 . C5 . 1.30(2) yes
C5 . O6 . 1.25(2) yes
C5 . C7 . 1.50(3) yes
C7 . C8 . 1.55(3) yes
C7 . H71 . 0.943 no
C7 . H72 . 0.953 no
C8 . C9 . 1.53(3) yes
C8 . C10 . 1.52(3) yes
C8 . C11 . 1.48(3) yes
C9 . H91 . 0.954 no
C9 . H92 . 0.949 no
C9 . H93 . 0.948 no
C10 . H101 . 0.958 no
C10 . H102 . 0.949 no
C10 . H103 . 0.948 no
C11 . H111 . 0.955 no
C11 . H112 . 0.958 no
C11 . H113 . 0.955 no
O12 . Ce13 . 2.604(12) yes
O12 . C86 . 1.285(19) yes
Ce13 . O14 . 2.466(11) yes
Ce13 . O22 . 2.468(12) yes
Ce13 . O24 . 2.640(12) yes
Ce13 . C25 . 2.992(17) yes
Ce13 . O26 . 2.571(12) yes
Ce13 . O65 . 2.451(12) yes
Ce13 . O77 . 2.506(13) yes
Ce13 . O85 . 2.565(13) yes
Ce13 . C86 . 2.933(16) yes
Ce13 . N92 . 2.752(14) yes
O14 . C15 . 1.302(19) yes
C15 . O16 . 1.22(2) yes
C15 . C17 . 1.54(2) yes
C17 . C18 . 1.53(2) yes
C17 . H171 . 0.945 no
C17 . H172 . 0.949 no
C18 . C19 . 1.57(3) yes
C18 . C20 . 1.51(3) yes
C18 . C21 . 1.52(3) yes
C19 . H191 . 0.941 no
C19 . H192 . 0.947 no
C19 . H193 . 0.953 no
C20 . H201 . 0.949 no
C20 . H202 . 0.948 no
C20 . H203 . 0.951 no
C21 . H211 . 0.954 no
C21 . H212 . 0.955 no
C21 . H213 . 0.945 no
O22 . Ce23 . 2.694(12) yes
O22 . C57 . 1.273(19) yes
Ce23 . O24 . 2.470(12) yes
Ce23 . O32 . 2.684(10) yes
Ce23 . C33 . 2.972(17) yes
Ce23 . O34 . 2.507(12) yes
Ce23 . O40 . 2.491(11) yes
Ce23 . O48 . 2.410(12) yes
Ce23 . O56 . 2.506(13) yes
Ce23 . C57 . 2.979(16) yes
Ce23 . O63 . 2.436(13) yes
Ce23 . N71 . 2.744(16) yes
O24 . C25 . 1.29(2) yes
C25 . O26 . 1.24(2) yes
C25 . C27 . 1.53(3) yes
C27 . C28 . 1.54(3) yes
C27 . H271 . 0.948 no
C27 . H272 . 0.941 no
C28 . C29 . 1.46(3) yes
C28 . C30 . 1.52(4) yes
C28 . C31 . 1.52(4) yes
C29 . H291 . 0.959 no
C29 . H292 . 0.959 no
C29 . H293 . 0.943 no
C30 . H301 . 0.960 no
C30 . H302 . 0.970 no
C30 . H303 . 0.940 no
C31 . H311 . 0.944 no
C31 . H312 . 0.951 no
C31 . H313 . 0.955 no
O32 . C33 . 1.281(19) yes
C33 . O34 . 1.23(2) yes
C33 . C35 . 1.53(2) yes
C35 . C36 . 1.56(3) yes
C35 . H351 . 0.944 no
C35 . H352 . 0.950 no
C36 . C37 . 1.53(3) yes
C36 . C38 . 1.52(3) yes
C36 . C39 . 1.52(3) yes
C37 . H371 . 0.947 no
C37 . H372 . 0.945 no
C37 . H373 . 0.957 no
C38 . H381 . 0.957 no
C38 . H382 . 0.953 no
C38 . H383 . 0.942 no
C39 . H391 . 0.954 no
C39 . H392 . 0.955 no
C39 . H393 . 0.944 no
O40 . C41 . 1.273(19) yes
C41 . O42 6_565 1.25(2) yes
C41 . C43 . 1.51(3) yes
C43 . C44 . 1.54(3) yes
C43 . H431 . 0.947 no
C43 . H432 . 0.949 no
C44 . C45 . 1.52(3) yes
C44 . C46 . 1.52(3) yes
C44 . C47 . 1.54(3) yes
C45 . H451 . 0.951 no
C45 . H452 . 0.948 no
C45 . H453 . 0.950 no
C46 . H461 . 0.944 no
C46 . H462 . 0.957 no
C46 . H463 . 0.943 no
C47 . H471 . 0.949 no
C47 . H472 . 0.964 no
C47 . H473 . 0.947 no
O48 . C49 . 1.31(2) yes
C49 . O50 6_565 1.21(2) yes
C49 . C51 . 1.53(2) yes
C51 . C52 . 1.55(3) yes
C51 . H511 . 0.946 no
C51 . H512 . 0.954 no
C52 . C53 . 1.56(3) yes
C52 . C54 . 1.52(3) yes
C52 . C55 . 1.53(3) yes
C53 . H531 . 0.954 no
C53 . H532 . 0.947 no
C53 . H533 . 0.945 no
C54 . H541 . 0.960 no
C54 . H542 . 0.934 no
C54 . H543 . 0.953 no
C55 . H551 . 0.936 no
C55 . H552 . 0.972 no
C55 . H553 . 0.953 no
O56 . C57 . 1.25(2) yes
C57 . C58 . 1.51(3) yes
C58 . C59 . 1.52(3) yes
C58 . H581 . 0.948 no
C58 . H582 . 0.951 no
C59 . C60 . 1.53(3) yes
C59 . C61 . 1.54(3) yes
C59 . C62 . 1.52(3) yes
C60 . H601 . 0.952 no
C60 . H602 . 0.935 no
C60 . H603 . 0.957 no
C61 . H611 . 0.957 no
C61 . H612 . 0.947 no
C61 . H613 . 0.959 no
C62 . H621 . 0.950 no
C62 . H622 . 0.949 no
C62 . H623 . 0.948 no
O63 . C64 . 1.30(2) yes
C64 . O65 . 1.20(2) yes
C64 . C66 . 1.53(2) yes
C66 . C67 . 1.54(2) yes
C66 . H661 . 0.952 no
C66 . H662 . 0.959 no
C67 . C68 . 1.55(3) yes
C67 . C69 . 1.53(3) yes
C67 . C70 . 1.53(3) yes
C68 . H681 . 0.951 no
C68 . H682 . 0.950 no
C68 . H683 . 0.941 no
C69 . H691 . 0.956 no
C69 . H692 . 0.965 no
C69 . H693 . 0.928 no
C70 . H701 . 0.950 no
C70 . H702 . 0.948 no
C70 . H703 . 0.946 no
N71 . C72 . 1.34(2) yes
N71 . C76 . 1.34(3) yes
C72 . C73 . 1.41(3) yes
C72 . H721 . 0.952 no
C73 . C74 . 1.35(3) yes
C73 . H731 . 0.952 no
C74 . C75 . 1.35(3) yes
C74 . H741 . 0.951 no
C75 . C76 . 1.37(3) yes
C75 . H751 . 0.970 no
C76 . H761 . 0.957 no
O77 . C78 . 1.27(2) yes
C78 . O79 . 1.26(2) yes
C78 . C80 . 1.50(2) yes
C80 . C81 . 1.52(3) yes
C80 . H801 . 0.948 no
C80 . H802 . 0.960 no
C81 . C82 . 1.60(5) yes
C81 . C83 . 1.52(4) yes
C81 . C84 . 1.52(4) yes
C82 . H821 . 0.983 no
C82 . H822 . 0.781 no
C82 . H823 . 1.029 no
C83 . H831 . 0.953 no
C83 . H832 . 0.945 no
C83 . H833 . 0.953 no
C84 . H841 . 0.959 no
C84 . H842 . 0.960 no
C84 . H843 . 0.942 no
O85 . C86 . 1.23(2) yes
C86 . C87 . 1.53(3) yes
C87 . C88 . 1.50(4) yes
C87 . H871 . 0.948 no
C87 . H872 . 0.944 no
C88 . C89 . 1.43(4) yes
C88 . C90 . 1.54(4) yes
C88 . C91 . 1.57(5) yes
C89 . H891 . 0.945 no
C89 . H892 . 0.951 no
C89 . H893 . 0.942 no
C90 . H901 . 0.958 no
C90 . H902 . 0.968 no
C90 . H903 . 0.933 no
C91 . H911 . 0.953 no
C91 . H912 . 0.945 no
C91 . H913 . 0.952 no
N92 . C93 . 1.34(2) yes
N92 . C97 . 1.36(2) yes
C93 . C94 . 1.37(3) yes
C93 . H931 . 0.954 no
C94 . C95 . 1.35(3) yes
C94 . H941 . 0.955 no
C95 . C96 . 1.38(3) yes
C95 . H951 . 0.949 no
C96 . C97 . 1.36(3) yes
C96 . H961 . 0.970 no
C97 . H971 . 0.942 no
O98 . C99 . 1.27(2) yes
C99 . O100 . 1.22(2) yes
C99 . C101 . 1.54(3) yes
C101 . C102 . 1.50(4) yes
C101 . H1011 . 0.954 no
C101 . H1012 . 0.950 no
C102 . C103 . 1.53(4) yes
C102 . C104 . 1.54(8) yes
C102 . C105 . 1.48(7) yes
C103 . H1031 . 0.948 no
C103 . H1032 . 0.961 no
C103 . H1033 . 0.932 no
C104 . H1041 . 0.932 no
C104 . H1042 . 0.961 no
C104 . H1043 . 0.947 no
C105 . H1051 . 0.931 no
C105 . H1052 . 1.021 no
C105 . H1053 . 0.888 no
N106 . C107 . 1.33(2) yes
N106 . C111 . 1.32(2) yes
C107 . C108 . 1.39(3) yes
C107 . H1071 . 0.952 no
C108 . C109 . 1.39(3) yes
C108 . H1081 . 0.953 no
C109 . C110 . 1.38(3) yes
C109 . H1091 . 0.954 no
C110 . C111 . 1.39(3) yes
C110 . H1101 . 0.942 no
C111 . H1111 . 0.952 no
C112 . O113 . 1.26(2) yes
C112 . C114 . 1.51(2) yes
C114 . C115 . 1.55(3) yes
C114 . H1141 . 0.950 no
C114 . H1142 . 0.955 no
C115 . C116 . 1.57(3) yes
C115 . C117 . 1.46(3) yes
C115 . C118 . 1.51(3) yes
C116 . H1161 . 0.949 no
C116 . H1162 . 0.947 no
C116 . H1163 . 0.951 no
C117 . H1171 . 0.962 no
C117 . H1172 . 0.966 no
C117 . H1173 . 0.945 no
C118 . H1181 . 0.949 no
C118 . H1182 . 0.954 no
C118 . H1183 . 0.952 no
N119 . C120 . 1.31(2) yes
N119 . C124 . 1.36(3) yes
C120 . C121 . 1.37(3) yes
C120 . H1201 . 0.952 no
C121 . C122 . 1.42(3) yes
C121 . H1211 . 0.952 no
C122 . C123 . 1.37(3) yes
C122 . H1221 . 0.954 no
C123 . C124 . 1.40(3) yes
C123 . H1231 . 0.949 no
C124 . H1241 . 0.950 no

loop_
_geom_hbond_atom_site_label_D
_geom_hbond_site_symmetry_D
_geom_hbond_atom_site_label_H
_geom_hbond_site_symmetry_H
_geom_hbond_atom_site_label_A
_geom_hbond_site_symmetry_A
_geom_hbond_angle_DHA
_geom_hbond_distance_DH
_geom_hbond_distance_HA
_geom_hbond_distance_DA
_geom_hbond_publ_flag
C7 . H71 . O42 . 138 0.94 2.59 3.36(4) yes
C9 . H93 . O6 . 124 0.95 2.54 3.17(4) yes
C10 . H103 . O6 . 126 0.95 2.43 3.08(4) yes
C17 . H172 . O26 . 133 0.95 2.53 3.25(4) yes
C20 . H202 . O16 . 123 0.95 2.53 3.14(4) yes
C21 . H212 . O16 . 124 0.96 2.44 3.08(4) yes
C27 . H272 . O34 . 151 0.94 2.56 3.41(4) yes
C29 . H292 . O26 . 123 0.96 2.49 3.12(4) yes
C45 . H453 . O42 6_565 126 0.95 2.37 3.02(4) yes
C58 . H581 . O77 . 133 0.95 2.42 3.14(4) yes
C61 . H613 . O56 . 123 0.96 2.42 3.05(4) yes
C62 . H623 . O56 . 125 0.95 2.37 3.02(4) yes
C70 . H702 . O65 . 124 0.95 2.47 3.11(4) yes
C89 . H893 . O85 . 123 0.94 2.41 3.03(4) yes
C91 . H913 . O85 . 122 0.95 2.59 3.20(4) yes
C97 . H971 . O22 . 127 0.94 2.56 3.22(4) yes
C103 . H1032 . O98 . 120 0.96 2.58 3.17(4) yes
C114 . H1142 . O16 . 149 0.96 2.53 3.38(4) yes
C117 . H1172 . O113 . 124 0.97 2.45 3.10(4) yes
C118 . H1182 . O113 . 124 0.95 2.53 3.16(4) yes
